data_7008759
loop_
_publ_author_name
'Miyamoto, Riichi'
'Santo, Ryoko'
'Matsushita, Toshio'
'Nishioka, Takanori'
'Ichimura, Akio'
'Teki, Yoshio'
'Kinoshita, Isamu'

_publ_section_title
;
 A complete series of copper(II) halide complexes (X = F, Cl, Br, I)
 with a novel Cu(II)-C(sp3) bond.
;
_journal_issue 19
_journal_name_full 'Dalton transactions (Cambridge, England : 2003)'
_journal_page_first 3179
_journal_page_last 3186
_journal_paper_doi 10.1039/b507073b
_journal_year 2005
_chemical_absolute_configuration 'CHOOSE rm ad rmad syn or unk'
_chemical_formula_moiety 'C16 H12 Cu I N3 S3 '
_chemical_formula_sum 'C16 H12 Cu I N3 S3'
_chemical_formula_weight 532.92
_space_group_IT_number 19
_symmetry_cell_setting orthorhombic
_symmetry_Int_Tables_number 19
_symmetry_space_group_name_Hall 'P 2ac 2ab'
_symmetry_space_group_name_H-M 'P 21 21 21'
_cell_angle_alpha 90
_cell_angle_beta 90
_cell_angle_gamma 90
_cell_formula_units_Z 4
_cell_length_a 9.329(3)
_cell_length_b 13.504(4)
_cell_length_c 14.721(5)
_cell_measurement_reflns_used 5620
_cell_measurement_temperature 193.1
_cell_measurement_theta_max 27.5
_cell_measurement_theta_min 3.0
_cell_volume 1854.5(10)
_computing_cell_refinement CrystalClear
_computing_data_collection CrystalClear
_computing_data_reduction CrystalStructure
_computing_publication_material 'CrystalStructure 3.6.0'
_computing_structure_refinement CRYSTALS
_diffrn_detector_area_resol_mean 7.31
_diffrn_measured_fraction_theta_full 0.9918
_diffrn_measured_fraction_theta_max 0.9918
_diffrn_measurement_device_type 'Rigaku Mercury'
_diffrn_measurement_method \w
_diffrn_radiation_type 'Mo K\a'
_diffrn_radiation_wavelength 0.7107
_diffrn_reflns_av_R_equivalents 0.076
_diffrn_reflns_limit_h_max 12
_diffrn_reflns_limit_h_min -11
_diffrn_reflns_limit_k_max 17
_diffrn_reflns_limit_k_min -13
_diffrn_reflns_limit_l_max 19
_diffrn_reflns_limit_l_min -19
_diffrn_reflns_number 17994
_diffrn_reflns_theta_full 27.48
_diffrn_reflns_theta_max 27.48
_exptl_absorpt_coefficient_mu 3.183
_exptl_absorpt_correction_T_max 0.727
_exptl_absorpt_correction_T_min 0.523
_exptl_absorpt_correction_type multi-scan
_exptl_absorpt_process_details 'Jacobson, R. (1998) Private communication'
_exptl_crystal_colour purple
_exptl_crystal_density_diffrn 1.908
_exptl_crystal_density_method 'not measured'
_exptl_crystal_description block
_exptl_crystal_F_000 1036.00
_exptl_crystal_size_max 0.20
_exptl_crystal_size_mid 0.10
_exptl_crystal_size_min 0.10
_refine_diff_density_max 2.06
_refine_diff_density_min -2.15
_refine_ls_abs_structure_details 'Flack, H. D. (1983), Acta Cryst. A39, 876-881. 1750 Friedel Pairs'
_refine_ls_abs_structure_Flack 0.08(4)
_refine_ls_extinction_method none
_refine_ls_goodness_of_fit_ref 1.000
_refine_ls_hydrogen_treatment refall
_refine_ls_number_parameters 254
_refine_ls_number_reflns 4210
_refine_ls_R_factor_gt 0.0600
_refine_ls_shift/su_max 0.0000
_refine_ls_structure_factor_coef Fsqd
_refine_ls_weighting_details 'w = 1/[0.0002Fo^2^ + 1.0000\s(Fo^2^)]/(4Fo^2^)'
_refine_ls_weighting_scheme calc
_refine_ls_wR_factor_ref 0.1210
_reflns_number_gt 2804
_reflns_number_total 4210
_reflns_threshold_expression F^2^>2.0\s(F^2^)
_cod_data_source_file b507073b.txt
_cod_data_source_block '__CutptmI'
_cod_original_cell_volume 1854.6(10)
_cod_original_sg_symbol_Hall p_2ac_2ab
_cod_original_sg_symbol_H-M P212121
_cod_original_formula_sum 'C16 H12 Cu I N3 S3 '
_cod_database_code 7008759

loop_
_symmetry_equiv_pos_site_id
_symmetry_equiv_pos_as_xyz
1 +X,+Y,+Z
2 1/2+X,1/2-Y,-Z
3 -X,1/2+Y,1/2-Z
4 1/2-X,-Y,1/2+Z

loop_
_atom_site_label
_atom_site_type_symbol
_atom_site_fract_x
_atom_site_fract_y
_atom_site_fract_z
_atom_site_U_iso_or_equiv
_atom_site_adp_type
_atom_site_occupancy
_atom_site_symmetry_multiplicity
_atom_site_calc_flag
_atom_site_refinement_flags
_atom_site_disorder_assembly
_atom_site_disorder_group
I(1) I 0.24338(10) 0.72758(4) 0.09738(5) 0.0450(2) Uani 0.85 1 d P . .
I(2) I 0.3282(11) 0.3098(8) 0.2048(7) 0.149(4) Uiso 0.15 1 d P . .
Cu(1) Cu 0.2632(2) 0.53361(8) 0.14486(8) 0.0300(3) Uani 0.85 1 d P . .
Cu(2) Cu 0.281(3) 0.486(2) 0.164(2) 0.185(10) Uiso 0.15 1 d P . .
S(1) S 0.1254(3) 0.3496(2) 0.2437(2) 0.0377(8) Uani 0.85 1 d P . .
S(2) S 0.2713(3) 0.3197(2) 0.0692(2) 0.0337(6) Uani 0.85 1 d P . .
S(3) S 0.4391(3) 0.3589(2) 0.2325(2) 0.0397(8) Uani 0.85 1 d P . .
S(4) S 0.222(3) 0.704(2) 0.233(2) 0.098(8) Uiso 0.15 1 d P . .
S(5) S 0.400(5) 0.692(3) 0.080(3) 0.16(2) Uiso 0.15 1 d P . .
S(6) S 0.093(3) 0.661(2) 0.067(2) 0.094(8) Uiso 0.15 1 d P . .
N(1) N 0.1413(8) 0.5438(6) 0.2658(5) 0.040(2) Uani 1.00 1 d . . .
N(2) N 0.1323(8) 0.4865(5) 0.0356(5) 0.040(2) Uani 1.00 1 d . . .
N(3) N 0.4899(7) 0.5331(5) 0.1502(5) 0.040(2) Uani 1.00 1 d . . .
C(1) C 0.2725(13) 0.3883(6) 0.1728(6) 0.035(3) Uani 0.85 1 d P . .
C(2) C 0.0912(10) 0.4600(7) 0.3024(6) 0.040(3) Uani 1.00 1 d . . .
C(3) C 0.0074(11) 0.4589(9) 0.3787(7) 0.058(4) Uani 1.00 1 d . . .
C(4) C -0.0296(11) 0.5517(10) 0.4180(9) 0.063(4) Uani 1.00 1 d . . .
C(5) C 0.0235(12) 0.6371(9) 0.3838(8) 0.054(4) Uani 1.00 1 d . . .
C(6) C 0.1088(10) 0.6306(7) 0.3074(7) 0.047(3) Uani 1.00 1 d . . .
C(7) C 0.5501(10) 0.4516(7) 0.1894(6) 0.043(3) Uani 1.00 1 d . . .
C(8) C 0.6959(11) 0.4429(10) 0.1978(7) 0.060(4) Uani 1.00 1 d . . .
C(9) C 0.7813(10) 0.5191(9) 0.1691(7) 0.064(4) Uani 1.00 1 d . . .
C(10) C 0.7217(12) 0.6027(8) 0.1302(7) 0.063(4) Uani 1.00 1 d . . .
C(11) C 0.5737(10) 0.6076(8) 0.1225(7) 0.048(3) Uani 1.00 1 d . . .
C(12) C 0.1483(9) 0.3894(6) 0.0092(6) 0.033(2) Uani 1.00 1 d . . .
C(13) C 0.0723(10) 0.3505(7) -0.0619(6) 0.041(3) Uani 1.00 1 d . . .
C(14) C -0.0251(12) 0.4078(9) -0.1079(9) 0.059(4) Uani 1.00 1 d . . .
C(15) C -0.0451(12) 0.5044(8) -0.0785(7) 0.048(3) Uani 1.00 1 d . . .
C(16) C 0.0347(11) 0.5396(7) -0.0084(7) 0.048(3) Uani 1.00 1 d . . .
C(17) C 0.246(8) 0.636(3) 0.131(3) 0.032(11) Uiso 0.15 1 d P . .
H(3) H -0.0243 0.3983 0.4046 0.069 Uiso 1.00 1 c R . .
H(4) H -0.0955 0.5538 0.4671 0.076 Uiso 1.00 1 c R . .
H(5) H 0.0060 0.6986 0.4132 0.065 Uiso 1.00 1 c R . .
H(6) H 0.1449 0.6900 0.2816 0.056 Uiso 1.00 1 c R . .
H(8) H 0.7357 0.3846 0.2236 0.072 Uiso 1.00 1 c R . .
H(9) H 0.8822 0.5140 0.1764 0.077 Uiso 1.00 1 c R . .
H(10) H 0.7813 0.6550 0.1093 0.075 Uiso 1.00 1 c R . .
H(11) H 0.5297 0.6648 0.0973 0.057 Uiso 1.00 1 c R . .
H(13) H 0.0889 0.2837 -0.0791 0.050 Uiso 1.00 1 c R . .
H(14) H -0.0779 0.3817 -0.1576 0.070 Uiso 1.00 1 c R . .
H(15) H -0.1138 0.5459 -0.1071 0.058 Uiso 1.00 1 c R . .
H(16) H 0.0206 0.6061 0.0108 0.058 Uiso 1.00 1 c R . .

loop_
_atom_site_aniso_label
_atom_site_aniso_U_11
_atom_site_aniso_U_22
_atom_site_aniso_U_33
_atom_site_aniso_U_12
_atom_site_aniso_U_13
_atom_site_aniso_U_23
I(1) 0.0456(4) 0.0248(3) 0.0647(4) 0.0004(4) 0.0014(5) 0.0048(3)
Cu(1) 0.0262(6) 0.0255(5) 0.0383(6) -0.0045(7) 0.0016(7) -0.0033(5)
S(1) 0.043(2) 0.029(1) 0.042(2) -0.0066(13) 0.006(1) -0.0010(13)
S(2) 0.036(2) 0.0271(10) 0.0377(13) 0.0034(11) -0.0020(13) -0.0022(9)
S(3) 0.037(2) 0.036(2) 0.047(2) -0.0021(13) -0.012(1) 0.0021(13)
N(1) 0.034(4) 0.041(4) 0.044(5) -0.007(4) -0.008(4) -0.002(4)
N(2) 0.040(4) 0.045(5) 0.036(5) -0.004(4) 0.003(4) 0.007(4)
N(3) 0.036(4) 0.045(4) 0.039(5) -0.006(4) 0.000(4) 0.003(4)
C(1) 0.050(7) 0.013(4) 0.041(5) 0.008(5) -0.013(6) 0.004(3)
C(2) 0.044(5) 0.046(6) 0.030(5) 0.002(5) 0.004(4) -0.001(4)
C(3) 0.069(7) 0.064(7) 0.040(7) -0.006(6) -0.008(5) 0.003(6)
C(4) 0.046(6) 0.084(10) 0.060(9) 0.014(7) 0.010(6) -0.013(8)
C(5) 0.057(7) 0.070(8) 0.036(7) 0.015(6) -0.012(5) -0.001(6)
C(6) 0.048(6) 0.051(6) 0.041(6) -0.001(5) -0.008(5) -0.000(5)
C(7) 0.043(6) 0.052(6) 0.035(5) 0.001(5) -0.003(4) -0.016(5)
C(8) 0.042(6) 0.094(9) 0.045(6) 0.002(6) 0.005(5) 0.002(6)
C(9) 0.030(6) 0.104(9) 0.059(7) 0.008(6) -0.000(5) 0.017(6)
C(10) 0.057(8) 0.077(7) 0.054(6) -0.009(6) 0.008(6) 0.005(5)
C(11) 0.034(5) 0.062(7) 0.047(6) -0.009(5) 0.006(4) -0.003(5)
C(12) 0.032(5) 0.030(5) 0.037(5) 0.001(4) -0.002(4) 0.000(4)
C(13) 0.051(6) 0.038(5) 0.036(5) -0.014(5) -0.007(5) -0.003(4)
C(14) 0.056(7) 0.069(8) 0.051(8) -0.010(6) -0.009(6) 0.011(7)
C(15) 0.058(7) 0.054(7) 0.032(6) 0.006(5) -0.007(5) 0.007(5)
C(16) 0.063(7) 0.027(5) 0.054(7) 0.000(5) 0.011(5) 0.002(5)

loop_
_atom_type_symbol
_atom_type_description
_atom_type_scat_dispersion_real
_atom_type_scat_dispersion_imag
_atom_type_scat_source
C C 0.003 0.002
;
International Tables for Crystallography
(1992, Vol. C, Tables 4.2.6.8 and 6.1.1.4)
;
H H 0.000 0.000
;
International Tables for Crystallography
(1992, Vol. C, Table 6.1.1.4)
;
Cu Cu 0.320 1.265
;
International Tables for Crystallography
(1992, Vol. C, Tables 4.2.6.8 and 6.1.1.4)
;
I I -0.474 1.812
;
International Tables for Crystallography
(1992, Vol. C, Tables 4.2.6.8 and 6.1.1.4)
;
N N 0.006 0.003
;
International Tables for Crystallography
(1992, Vol. C, Tables 4.2.6.8 and 6.1.1.4)
;
S S 0.125 0.123
;
International Tables for Crystallography
(1992, Vol. C, Tables 4.2.6.8 and 6.1.1.4)
;

loop_
_geom_angle_atom_site_label_1
_geom_angle_atom_site_label_2
_geom_angle_atom_site_label_3
_geom_angle
_geom_angle_publ_flag
_geom_angle_site_symmetry_1
_geom_angle_site_symmetry_2
_geom_angle_site_symmetry_3
Cu(1) I(1) S(4) 66.6(8) ? . . .
Cu(1) I(1) S(5) 71(1) ? . . .
Cu(1) I(1) S(6) 67.6(9) ? . . .
Cu(1) I(1) C(17) 7(1) ? . . .
S(4) I(1) S(5) 101(1) ? . . .
S(4) I(1) S(6) 95(1) ? . . .
S(4) I(1) C(17) 59(2) ? . . .
S(5) I(1) S(6) 123(1) ? . . .
S(5) I(1) C(17) 75(3) ? . . .
S(6) I(1) C(17) 68(3) ? . . .
Cu(2) I(2) S(1) 69.7(7) ? . . .
Cu(2) I(2) S(2) 70.2(7) ? . . .
Cu(2) I(2) S(3) 74.2(8) ? . . .
Cu(2) I(2) C(1) 16.8(9) ? . . .
S(1) I(2) S(2) 90.9(4) ? . . .
S(1) I(2) S(3) 121.0(7) ? . . .
S(1) I(2) C(1) 60.5(7) ? . . .
S(2) I(2) S(3) 118.4(7) ? . . .
S(2) I(2) C(1) 58.9(6) ? . . .
S(3) I(2) C(1) 90.9(9) ? . . .
Cu(2) Cu(1) I(1) 167(2) ? . . .
Cu(2) Cu(1) S(6) 154(2) ? . . .
Cu(2) Cu(1) N(2) 99(2) ? . . .
Cu(2) Cu(1) N(3) 75(2) ? . . .
Cu(2) Cu(1) C(17) 163(3) ? . . .
Cu(2) Cu(1) C(1) 15(2) ? . . .
Cu(2) Cu(1) N(1) 81(2) ? . . .
S(6) Cu(1) I(1) 37.7(6) ? . . .
S(6) Cu(1) N(2) 60.9(6) ? . . .
S(6) Cu(1) N(3) 128.8(6) ? . . .
S(6) Cu(1) C(17) 38(2) ? . . .
S(6) Cu(1) C(1) 139.6(7) ? . . .
S(6) Cu(1) N(1) 90.0(7) ? . . .
N(1) Cu(1) I(1) 96.7(2) ? . . .
N(1) Cu(1) N(2) 110.4(3) ? . . .
N(1) Cu(1) N(3) 120.4(3) ? . . .
N(1) Cu(1) C(17) 89(2) ? . . .
N(1) Cu(1) C(1) 85.1(4) ? . . .
N(2) Cu(1) I(1) 93.2(2) ? . . .
N(2) Cu(1) N(3) 127.1(3) ? . . .
N(2) Cu(1) C(17) 96(2) ? . . .
N(2) Cu(1) C(1) 83.5(3) ? . . .
N(3) Cu(1) I(1) 94.6(2) ? . . .
N(3) Cu(1) C(17) 97(3) ? . . .
N(3) Cu(1) C(1) 86.9(4) ? . . .
C(1) Cu(1) I(1) 176.6(3) ? . . .
C(1) Cu(1) C(17) 174(2) ? . . .
C(17) Cu(1) I(1) 7(1) ? . . .
S(1) Cu(2) N(3) 141(1) ? . . .
S(1) Cu(2) C(17) 133(2) ? . . .
S(1) Cu(2) I(2) 47.1(5) ? . . .
S(1) Cu(2) S(3) 70.2(7) ? . . .
S(1) Cu(2) C(1) 39(1) ? . . .
S(1) Cu(2) Cu(1) 132(2) ? . . .
S(1) Cu(2) N(1) 66.7(8) ? . . .
S(3) Cu(2) N(3) 72.0(9) ? . . .
S(3) Cu(2) C(17) 148(2) ? . . .
S(3) Cu(2) I(2) 30.2(4) ? . . .
S(3) Cu(2) C(1) 46(1) ? . . .
S(3) Cu(2) Cu(1) 155(2) ? . . .
S(3) Cu(2) N(1) 109(1) ? . . .
N(1) Cu(2) N(3) 122(1) ? . . .
N(1) Cu(2) C(17) 73(1) ? . . .
N(1) Cu(2) I(2) 106(1) ? . . .
N(1) Cu(2) C(1) 104(1) ? . . .
N(1) Cu(2) Cu(1) 78(2) ? . . .
N(3) Cu(2) C(17) 80(2) ? . . .
N(3) Cu(2) I(2) 98(1) ? . . .
N(3) Cu(2) C(1) 111(1) ? . . .
N(3) Cu(2) Cu(1) 84(2) ? . . .
C(1) Cu(2) C(17) 165(2) ? . . .
C(1) Cu(2) I(2) 16.0(8) ? . . .
C(1) Cu(2) Cu(1) 155(3) ? . . .
C(17) Cu(2) I(2) 178(2) ? . . .
C(17) Cu(2) Cu(1) 10(2) ? . . .
C(1) S(1) Cu(2) 27.8(7) ? . . .
C(1) S(1) I(2) 37.9(4) ? . . .
C(1) S(1) C(2) 100.2(4) ? . . .
C(2) S(1) Cu(2) 74.0(7) ? . . .
C(2) S(1) I(2) 122.0(5) ? . . .
C(1) S(2) I(2) 37.6(4) ? . . .
C(1) S(2) C(12) 99.1(5) ? . . .
C(12) S(2) I(2) 134.3(4) ? . . .
C(1) S(3) Cu(2) 31.6(7) ? . . .
C(1) S(3) I(2) 44.0(6) ? . . .
C(1) S(3) C(7) 100.0(4) ? . . .
C(7) S(3) Cu(2) 73.0(7) ? . . .
C(7) S(3) I(2) 136.7(6) ? . . .
C(6) S(4) I(1) 137(1) ? . . .
C(6) S(4) C(17) 107(2) ? . . .
C(17) S(4) I(1) 40(1) ? . . .
C(11) S(5) I(1) 148(2) ? . . .
C(11) S(5) C(17) 105(2) ? . . .
C(17) S(5) I(1) 46(2) ? . . .
C(16) S(6) I(1) 140(1) ? . . .
C(16) S(6) C(17) 110(1) ? . . .
C(16) S(6) Cu(1) 82.7(9) ? . . .
C(17) S(6) I(1) 45(1) ? . . .
C(17) S(6) Cu(1) 30(1) ? . . .
C(2) N(1) Cu(1) 118.1(6) ? . . .
C(2) N(1) Cu(2) 100.8(9) ? . . .
C(2) N(1) C(6) 118.1(8) ? . . .
C(6) N(1) Cu(1) 123.8(6) ? . . .
C(6) N(1) Cu(2) 140(1) ? . . .
C(12) N(2) C(16) 116.8(8) ? . . .
C(12) N(2) Cu(1) 116.0(6) ? . . .
C(16) N(2) Cu(1) 127.1(6) ? . . .
C(7) N(3) Cu(2) 95.7(9) ? . . .
C(7) N(3) C(11) 119.7(7) ? . . .
C(7) N(3) Cu(1) 115.5(6) ? . . .
C(11) N(3) Cu(2) 144(1) ? . . .
C(11) N(3) Cu(1) 124.8(6) ? . . .
C(3) C(2) S(1) 120.0(8) ? . . .
C(3) C(2) N(1) 122.6(9) ? . . .
C(4) C(3) C(2) 117(1) ? . . .
C(5) C(4) C(3) 120(1) ? . . .
C(6) C(5) C(4) 117(1) ? . . .
C(8) C(7) N(3) 121.1(9) ? . . .
C(8) C(7) S(3) 119.7(8) ? . . .
C(9) C(8) C(7) 119(1) ? . . .
C(10) C(9) C(8) 120.5(9) ? . . .
C(11) C(10) C(9) 118(1) ? . . .
C(13) C(12) N(2) 121.7(8) ? . . .
C(13) C(12) S(2) 121.7(7) ? . . .
C(14) C(13) C(12) 120.3(9) ? . . .
C(15) C(14) C(13) 117(1) ? . . .
C(16) C(15) C(14) 119(1) ? . . .

loop_
_geom_bond_atom_site_label_1
_geom_bond_atom_site_label_2
_geom_bond_distance
_geom_bond_publ_flag
_geom_bond_site_symmetry_1
_geom_bond_site_symmetry_2
I(1) Cu(1) 2.717(1) ? . .
I(1) S(4) 2.03(3) ? . .
I(1) S(5) 1.56(5) ? . .
I(1) S(6) 1.73(3) ? . .
I(1) C(17) 1.33(4) ? . .
I(2) Cu(2) 2.49(3) ? . .
I(2) S(1) 2.05(1) ? . .
I(2) S(2) 2.07(1) ? . .
I(2) S(3) 1.29(1) ? . .
I(2) C(1) 1.27(1) ? . .
Cu(1) Cu(2) 0.72(3) ? . .
Cu(1) S(6) 2.61(3) ? . .
Cu(1) N(1) 2.117(8) ? . .
Cu(1) N(2) 2.117(7) ? . .
Cu(1) N(3) 2.116(7) ? . .
Cu(1) C(1) 2.007(8) ? . .
Cu(1) C(17) 1.41(4) ? . .
Cu(2) S(1) 2.62(3) ? . .
Cu(2) S(3) 2.48(3) ? . .
Cu(2) N(1) 2.13(3) ? . .
Cu(2) N(3) 2.06(3) ? . .
Cu(2) C(1) 1.33(3) ? . .
Cu(2) C(17) 2.11(5) ? . .
S(1) C(1) 1.80(1) ? . .
S(1) C(2) 1.75(1) ? . .
S(2) C(1) 1.784(9) ? . .
S(2) C(12) 1.727(9) ? . .
S(3) C(1) 1.83(1) ? . .
S(3) C(7) 1.74(1) ? . .
S(4) C(6) 1.82(3) ? . .
S(4) C(17) 1.77(5) ? . .
S(5) C(11) 2.08(5) ? . .
S(5) C(17) 1.79(8) ? . .
S(6) C(16) 2.05(3) ? . .
S(6) C(17) 1.74(7) ? . .
N(1) C(2) 1.34(1) ? . .
N(1) C(6) 1.36(1) ? . .
N(2) C(12) 1.38(1) ? . .
N(2) C(16) 1.33(1) ? . .
N(3) C(7) 1.36(1) ? . .
N(3) C(11) 1.34(1) ? . .
C(2) C(3) 1.37(1) ? . .
C(3) C(4) 1.42(2) ? . .
C(4) C(5) 1.35(2) ? . .
C(5) C(6) 1.38(2) ? . .
C(7) C(8) 1.37(1) ? . .
C(8) C(9) 1.37(2) ? . .
C(9) C(10) 1.38(2) ? . .
C(10) C(11) 1.39(1) ? . .
C(12) C(13) 1.37(1) ? . .
C(13) C(14) 1.37(2) ? . .
C(14) C(15) 1.39(2) ? . .
C(15) C(16) 1.36(1) ? . .
S(4) H(6) 1.0320 ? . .
S(5) H(11) 1.2899 ? . .
S(6) H(16) 1.3001 ? . .
C(3) H(3) 0.9500 ? . .
C(4) H(4) 0.9493 ? . .
C(5) H(5) 0.9506 ? . .
C(6) H(6) 0.9493 ? . .
C(8) H(8) 0.9497 ? . .
C(9) H(9) 0.9499 ? . .
C(10) H(10) 0.9501 ? . .
C(11) H(11) 0.9501 ? . .
C(13) H(13) 0.9496 ? . .
C(14) H(14) 0.9498 ? . .
C(15) H(15) 0.9498 ? . .
C(16) H(16) 0.9506 ? . .

loop_
_geom_contact_atom_site_label_1
_geom_contact_atom_site_label_2
_geom_contact_distance
_geom_contact_publ_flag
_geom_contact_site_symmetry_1
_geom_contact_site_symmetry_2
I(1) Cu(2) 3.42(3) ? . .
I(1) N(2) 3.535(7) ? . .
I(1) N(3) 3.576(7) ? . .
I(1) C(6) 3.58(1) ? . .
I(1) C(11) 3.50(1) ? . .
I(1) C(16) 3.56(1) ? . .
I(2) Cu(1) 3.21(1) ? . .
I(2) N(3) 3.47(1) ? . .
I(2) C(2) 3.33(1) ? . .
I(2) C(7) 2.83(1) ? . .
I(2) C(12) 3.50(1) ? . .
I(2) C(14) 3.54(2) ? . 55502
Cu(1) S(1) 3.153(3) ? . .
Cu(1) S(2) 3.097(3) ? . .
Cu(1) S(3) 3.150(3) ? . .
Cu(1) S(4) 2.67(3) ? . .
Cu(1) S(5) 2.67(4) ? . .
Cu(1) C(2) 2.990(9) ? . .
Cu(1) C(6) 3.08(1) ? . .
Cu(1) C(7) 2.970(9) ? . .
Cu(1) C(11) 3.08(1) ? . .
Cu(1) C(12) 2.988(9) ? . .
Cu(1) C(16) 3.10(1) ? . .
Cu(2) S(2) 2.65(3) ? . .
Cu(2) S(4) 3.16(4) ? . .
Cu(2) S(5) 3.24(5) ? . .
Cu(2) S(6) 3.27(4) ? . .
Cu(2) N(2) 2.34(3) ? . .
Cu(2) C(2) 2.72(3) ? . .
Cu(2) C(6) 3.29(3) ? . .
Cu(2) C(7) 2.58(3) ? . .
Cu(2) C(11) 3.24(3) ? . .
Cu(2) C(12) 2.90(3) ? . .
Cu(2) C(16) 3.50(3) ? . .
S(1) S(2) 2.935(4) ? . .
S(1) S(3) 2.934(4) ? . .
S(1) N(1) 2.647(9) ? . .
S(1) N(2) 3.579(8) ? . .
S(1) C(3) 2.71(1) ? . .
S(1) C(12) 3.500(9) ? . .
S(2) S(3) 2.917(4) ? . .
S(2) N(2) 2.646(7) ? . .
S(2) C(5) 3.38(1) ? . 56404
S(2) C(13) 2.71(1) ? . .
S(3) N(3) 2.688(7) ? . .
S(3) C(8) 2.70(1) ? . .
S(3) C(15) 3.48(1) ? . 56504
S(4) S(5) 2.80(5) ? . .
S(4) S(6) 2.79(4) ? . .
S(4) N(1) 2.34(3) ? . .
S(4) C(5) 3.03(3) ? . .
S(4) C(8) 3.47(3) ? . 65503
S(5) S(6) 2.90(5) ? . .
S(5) S(6) 3.44(5) ? . 56502
S(5) N(3) 2.53(4) ? . .
S(5) C(10) 3.32(5) ? . .
S(6) S(5) 3.44(5) ? . 46502
S(6) N(1) 3.36(3) ? . .
S(6) N(2) 2.43(3) ? . .
S(6) C(6) 3.57(3) ? . .
S(6) C(15) 3.27(3) ? . .
N(1) N(2) 3.48(1) ? . .
N(1) C(1) 2.79(1) ? . .
N(1) C(3) 2.37(1) ? . .
N(1) C(4) 2.75(1) ? . .
N(1) C(5) 2.41(1) ? . .
N(1) C(17) 2.54(5) ? . .
N(2) C(1) 2.75(1) ? . .
N(2) C(13) 2.40(1) ? . .
N(2) C(14) 2.78(1) ? . .
N(2) C(15) 2.37(1) ? . .
N(2) C(17) 2.68(5) ? . .
N(3) C(1) 2.84(1) ? . .
N(3) C(8) 2.38(1) ? . .
N(3) C(9) 2.74(1) ? . .
N(3) C(10) 2.38(1) ? . .
N(3) C(17) 2.68(7) ? . .
C(1) C(2) 2.73(1) ? . .
C(1) C(7) 2.74(2) ? . .
C(1) C(12) 2.67(1) ? . .
C(1) C(17) 3.41(4) ? . .
C(2) C(4) 2.39(2) ? . .
C(2) C(5) 2.75(2) ? . .
C(2) C(6) 2.31(1) ? . .
C(2) C(9) 3.58(1) ? . 45501
C(3) C(5) 2.41(2) ? . .
C(3) C(6) 2.72(2) ? . .
C(4) C(6) 2.34(2) ? . .
C(5) S(2) 3.38(1) ? . 56504
C(5) C(12) 3.59(1) ? . 56504
C(6) C(13) 3.55(1) ? . 56504
C(6) C(17) 2.90(5) ? . .
C(7) C(9) 2.36(1) ? . .
C(7) C(10) 2.74(1) ? . .
C(7) C(11) 2.34(1) ? . .
C(7) C(14) 3.54(2) ? . 56504
C(7) C(15) 3.47(1) ? . 56504
C(8) S(4) 3.47(3) ? . 64503
C(8) C(10) 2.39(2) ? . .
C(8) C(11) 2.73(2) ? . .
C(9) C(2) 3.58(1) ? . 65501
C(9) C(11) 2.38(1) ? . .
C(9) C(16) 3.53(1) ? . 65501
C(11) C(17) 3.08(7) ? . .
C(12) C(5) 3.59(1) ? . 56404
C(12) C(14) 2.38(2) ? . .
C(12) C(15) 2.71(1) ? . .
C(12) C(16) 2.30(1) ? . .
C(13) C(6) 3.55(1) ? . 56404
C(13) C(15) 2.36(1) ? . .
C(13) C(16) 2.70(1) ? . .
C(14) I(2) 3.54(2) ? . 45502
C(14) C(7) 3.54(2) ? . 56404
C(14) C(16) 2.37(2) ? . .
C(15) S(3) 3.48(1) ? . 56404
C(15) C(7) 3.47(1) ? . 56404
C(16) C(9) 3.53(1) ? . 45501
C(16) C(17) 3.13(6) ? . .
I(1) H(3) 3.0810 ? . 55503
I(1) H(6) 2.9079 ? . .
I(1) H(8) 3.3881 ? . 65503
I(1) H(10) 3.4491 ? . 46502
I(1) H(11) 2.8024 ? . .
I(1) H(15) 3.3396 ? . 56502
I(1) H(16) 2.9385 ? . .
I(2) H(10) 3.5920 ? . 64503
I(2) H(13) 3.3066 ? . 55502
I(2) H(14) 2.8174 ? . 55502
Cu(1) H(6) 3.1193 ? . .
Cu(1) H(9) 3.5943 ? . 45501
Cu(1) H(11) 3.1321 ? . .
Cu(1) H(16) 3.1583 ? . .
Cu(2) H(6) 3.4926 ? . .
Cu(2) H(11) 3.4895 ? . .
S(1) H(3) 2.8272 ? . .
S(1) H(5) 3.3159 ? . 54503
S(1) H(6) 3.3380 ? . 54503
S(1) H(9) 3.3253 ? . 45501
S(1) H(10) 3.5137 ? . 64503
S(2) H(5) 3.0714 ? . 54503
S(2) H(5) 3.1066 ? . 56404
S(2) H(13) 2.8103 ? . .
S(2) H(13) 3.2787 ? . 55502
S(2) H(14) 3.3271 ? . 55502
S(3) H(8) 2.7917 ? . .
S(3) H(13) 3.2803 ? . 55502
S(3) H(14) 3.4347 ? . 55502
S(3) H(15) 3.1439 ? . 56504
S(4) H(5) 3.3321 ? . .
S(4) H(8) 2.5518 ? . 65503
S(4) H(11) 3.5371 ? . .
S(4) H(13) 3.2849 ? . 56504
S(5) H(3) 3.0820 ? . 56404
S(5) H(15) 3.5641 ? . 56502
S(5) H(16) 3.2382 ? . 56502
S(6) H(3) 3.2946 ? . 55503
S(6) H(6) 3.2199 ? . .
S(6) H(9) 3.2251 ? . 45501
S(6) H(10) 2.9749 ? . 45501
S(6) H(11) 3.4253 ? . 46502
S(6) H(15) 3.5646 ? . .
N(1) H(3) 3.2283 ? . .
N(1) H(5) 3.2667 ? . .
N(1) H(6) 1.9882 ? . .
N(1) H(9) 2.7815 ? . 45501
N(2) H(9) 3.1429 ? . 45501
N(2) H(13) 3.2427 ? . .
N(2) H(15) 3.2136 ? . .
N(2) H(16) 1.9564 ? . .
N(3) H(4) 3.1005 ? . 56404
N(3) H(8) 3.2322 ? . .
N(3) H(10) 3.2346 ? . .
N(3) H(11) 1.9767 ? . .
N(3) H(14) 3.1628 ? . 56504
C(2) H(3) 2.0295 ? . .
C(2) H(4) 3.2429 ? . .
C(2) H(6) 3.1609 ? . .
C(2) H(9) 2.7881 ? . 45501
C(3) H(4) 2.0633 ? . .
C(3) H(5) 3.2765 ? . .
C(3) H(8) 3.5559 ? . 45501
C(3) H(9) 3.2843 ? . 45501
C(4) H(3) 2.0815 ? . .
C(4) H(5) 2.0126 ? . .
C(4) H(6) 3.1890 ? . .
C(4) H(15) 3.5973 ? . 46504
C(5) H(3) 3.2698 ? . .
C(5) H(4) 2.0004 ? . .
C(5) H(6) 2.0141 ? . .
C(6) H(4) 3.1992 ? . .
C(6) H(5) 2.0466 ? . .
C(6) H(9) 3.2660 ? . 45501
C(6) H(13) 3.4762 ? . 56504
C(7) H(4) 3.3006 ? . 56404
C(7) H(8) 2.0174 ? . .
C(7) H(9) 3.2164 ? . .
C(7) H(11) 3.1880 ? . .
C(7) H(13) 3.5866 ? . 55502
C(7) H(14) 3.1949 ? . 56504
C(7) H(15) 3.0543 ? . 56504
C(8) H(4) 3.5232 ? . 56404
C(8) H(9) 2.0104 ? . .
C(8) H(10) 3.2459 ? . .
C(8) H(14) 3.3695 ? . 56504
C(8) H(15) 2.9763 ? . 56504
C(9) H(4) 3.5800 ? . 56404
C(9) H(8) 2.0307 ? . .
C(9) H(10) 2.0354 ? . .
C(9) H(11) 3.2400 ? . .
C(9) H(14) 3.4501 ? . 56504
C(9) H(16) 3.4343 ? . 65501
C(10) H(4) 3.4084 ? . 56404
C(10) H(8) 3.2530 ? . .
C(10) H(9) 2.0345 ? . .
C(10) H(11) 2.0362 ? . .
C(10) H(14) 3.4062 ? . 56504
C(10) H(16) 3.2965 ? . 65501
C(11) H(3) 3.2416 ? . 56404
C(11) H(4) 3.1662 ? . 56404
C(11) H(9) 3.2419 ? . .
C(11) H(10) 2.0490 ? . .
C(11) H(14) 3.2406 ? . 56504
C(12) H(5) 3.1648 ? . 54503
C(12) H(13) 2.0085 ? . .
C(12) H(14) 3.2393 ? . .
C(12) H(16) 3.1596 ? . .
C(13) H(5) 3.0876 ? . 54503
C(13) H(6) 3.5450 ? . 56404
C(13) H(14) 2.0312 ? . .
C(13) H(15) 3.2279 ? . .
C(14) H(13) 2.0296 ? . .
C(14) H(15) 2.0403 ? . .
C(14) H(16) 3.2258 ? . .
C(15) H(4) 3.5085 ? . 46404
C(15) H(13) 3.2319 ? . .
C(15) H(14) 2.0482 ? . .
C(15) H(16) 1.9975 ? . .
C(16) H(9) 3.0894 ? . 45501
C(16) H(10) 3.3195 ? . 45501
C(16) H(14) 3.2364 ? . .
C(16) H(15) 2.0094 ? . .
C(17) H(6) 2.5172 ? . .
C(17) H(11) 2.7207 ? . .
C(17) H(16) 2.7777 ? . .
H(3) I(1) 3.0810 ? . 54503
H(3) S(5) 3.0820 ? . 56504
H(3) S(6) 3.2946 ? . 54503
H(3) C(11) 3.2416 ? . 56504
H(4) N(3) 3.1005 ? . 56504
H(4) C(7) 3.3006 ? . 56504
H(4) C(8) 3.5232 ? . 56504
H(4) C(9) 3.5800 ? . 56504
H(4) C(10) 3.4084 ? . 56504
H(4) C(11) 3.1662 ? . 56504
H(4) C(15) 3.5085 ? . 46504
H(5) S(1) 3.3159 ? . 55503
H(5) S(2) 3.0714 ? . 55503
H(5) S(2) 3.1066 ? . 56504
H(5) C(12) 3.1648 ? . 55503
H(5) C(13) 3.0876 ? . 55503
H(6) S(1) 3.3380 ? . 55503
H(6) C(13) 3.5450 ? . 56504
H(8) I(1) 3.3881 ? . 64503
H(8) S(4) 2.5518 ? . 64503
H(8) C(3) 3.5559 ? . 65501
H(9) Cu(1) 3.5943 ? . 65501
H(9) S(1) 3.3253 ? . 65501
H(9) S(6) 3.2251 ? . 65501
H(9) N(1) 2.7815 ? . 65501
H(9) N(2) 3.1429 ? . 65501
H(9) C(2) 2.7881 ? . 65501
H(9) C(3) 3.2843 ? . 65501
H(9) C(6) 3.2660 ? . 65501
H(9) C(16) 3.0894 ? . 65501
H(10) I(1) 3.4491 ? . 56502
H(10) I(2) 3.5920 ? . 65503
H(10) S(1) 3.5137 ? . 65503
H(10) S(6) 2.9749 ? . 65501
H(10) C(16) 3.3195 ? . 65501
H(11) S(6) 3.4253 ? . 56502
H(13) I(2) 3.3066 ? . 45502
H(13) S(2) 3.2787 ? . 45502
H(13) S(3) 3.2803 ? . 45502
H(13) S(4) 3.2849 ? . 56404
H(13) C(6) 3.4762 ? . 56404
H(13) C(7) 3.5866 ? . 45502
H(14) I(2) 2.8174 ? . 45502
H(14) S(2) 3.3271 ? . 45502
H(14) S(3) 3.4347 ? . 45502
H(14) N(3) 3.1628 ? . 56404
H(14) C(7) 3.1949 ? . 56404
H(14) C(8) 3.3695 ? . 56404
H(14) C(9) 3.4501 ? . 56404
H(14) C(10) 3.4062 ? . 56404
H(14) C(11) 3.2406 ? . 56404
H(15) I(1) 3.3396 ? . 46502
H(15) S(3) 3.1439 ? . 56404
H(15) S(5) 3.5641 ? . 46502
H(15) C(4) 3.5973 ? . 46404
H(15) C(7) 3.0543 ? . 56404
H(15) C(8) 2.9763 ? . 56404
H(16) S(5) 3.2382 ? . 46502
H(16) C(9) 3.4343 ? . 45501
H(16) C(10) 3.2965 ? . 45501

loop_
_geom_torsion_atom_site_label_1
_geom_torsion_atom_site_label_2
_geom_torsion_atom_site_label_3
_geom_torsion_atom_site_label_4
_geom_torsion
_geom_torsion_publ_flag
_geom_torsion_site_symmetry_1
_geom_torsion_site_symmetry_2
_geom_torsion_site_symmetry_3
_geom_torsion_site_symmetry_4
S(4) I(1) Cu(1) Cu(2) -55(9) ? . . . .
S(4) I(1) Cu(1) S(6) 106(1) ? . . . .
S(4) I(1) Cu(1) N(1) 25.5(2) ? . . . .
S(4) I(1) Cu(1) N(2) 136.5(2) ? . . . .
S(4) I(1) Cu(1) N(3) -95.8(2) ? . . . .
S(5) I(1) Cu(1) Cu(2) 56(9) ? . . . .
S(5) I(1) Cu(1) S(6) -140(1) ? . . . .
S(5) I(1) Cu(1) N(1) 137.9(2) ? . . . .
S(5) I(1) Cu(1) N(2) -111.1(2) ? . . . .
S(5) I(1) Cu(1) N(3) 16.6(2) ? . . . .
S(6) I(1) Cu(1) Cu(2) -162(9) ? . . . .
S(6) I(1) Cu(1) N(1) -81.2(2) ? . . . .
S(6) I(1) Cu(1) N(2) 29.8(2) ? . . . .
S(6) I(1) Cu(1) N(3) 157.4(2) ? . . . .
Cu(1) I(1) S(4) C(6) -55(1) ? . . . .
Cu(1) I(1) S(4) C(17) -2.2(7) ? . . . .
Cu(1) I(1) S(4) H(6) -90.2 ? . . . .
S(5) I(1) S(4) C(6) -119(2) ? . . . .
S(5) I(1) S(4) C(17) -65(3) ? . . . .
S(5) I(1) S(4) H(6) -153.7 ? . . . .
S(6) I(1) S(4) C(6) 7(2) ? . . . .
S(6) I(1) S(4) C(17) 60(3) ? . . . .
S(6) I(1) S(4) H(6) -27.3 ? . . . .
C(17) I(1) S(4) C(6) -53(1) ? . . . .
C(17) I(1) S(4) H(6) -88.0 ? . . . .
Cu(1) I(1) S(5) C(11) -38(4) ? . . . .
Cu(1) I(1) S(5) C(17) -6(2) ? . . . .
Cu(1) I(1) S(5) H(11) -74.3 ? . . . .
S(4) I(1) S(5) C(11) 21(5) ? . . . .
S(4) I(1) S(5) C(17) 53(2) ? . . . .
S(4) I(1) S(5) H(11) -14.2 ? . . . .
S(6) I(1) S(5) C(11) -83(5) ? . . . .
S(6) I(1) S(5) C(17) -50(2) ? . . . .
S(6) I(1) S(5) H(11) -119.0 ? . . . .
C(17) I(1) S(5) C(11) -32(4) ? . . . .
C(17) I(1) S(5) H(11) -68.2 ? . . . .
Cu(1) I(1) S(6) C(16) -57(2) ? . . . .
Cu(1) I(1) S(6) C(17) 8(2) ? . . . .
Cu(1) I(1) S(6) H(16) -88.1 ? . . . .
S(4) I(1) S(6) Cu(1) -62.0(5) ? . . . .
S(4) I(1) S(6) C(16) -119(2) ? . . . .
S(4) I(1) S(6) C(17) -53(2) ? . . . .
S(4) I(1) S(6) H(16) -150.1 ? . . . .
S(5) I(1) S(6) Cu(1) 46(1) ? . . . .
S(5) I(1) S(6) C(16) -10(3) ? . . . .
S(5) I(1) S(6) C(17) 54(2) ? . . . .
S(5) I(1) S(6) H(16) -41.9 ? . . . .
C(17) I(1) S(6) Cu(1) -8.01(7) ? . . . .
C(17) I(1) S(6) C(16) -65(2) ? . . . .
C(17) I(1) S(6) H(16) -96.1 ? . . . .
S(4) I(1) C(17) Cu(1) -164(6) ? . . . .
S(4) I(1) C(17) Cu(2) -143(29) ? . . . .
S(4) I(1) C(17) S(5) -113(2) ? . . . .
S(4) I(1) C(17) S(6) 110(2) ? . . . .
S(5) I(1) C(17) Cu(1) -51(25) ? . . . .
S(5) I(1) C(17) Cu(2) -30(27) ? . . . .
S(5) I(1) C(17) S(4) 113(2) ? . . . .
S(5) I(1) C(17) S(6) -136(1) ? . . . .
S(6) I(1) C(17) Cu(1) 84(25) ? . . . .
S(6) I(1) C(17) Cu(2) 105(27) ? . . . .
S(6) I(1) C(17) S(4) -110(2) ? . . . .
S(6) I(1) C(17) S(5) 136(2) ? . . . .
S(1) I(2) Cu(2) S(3) 132.5(8) ? . . . .
S(1) I(2) Cu(2) N(1) 32.6(9) ? . . . .
S(1) I(2) Cu(2) N(3) 160(1) ? . . . .
S(1) I(2) Cu(2) C(1) -53(2) ? . . . .
S(2) I(2) Cu(2) S(1) 98.7(6) ? . . . .
S(2) I(2) Cu(2) S(3) -128.8(8) ? . . . .
S(2) I(2) Cu(2) N(1) 131(1) ? . . . .
S(2) I(2) Cu(2) N(3) -101(1) ? . . . .
S(2) I(2) Cu(2) C(1) 45(2) ? . . . .
S(3) I(2) Cu(2) S(1) -132.5(9) ? . . . .
S(3) I(2) Cu(2) N(1) -99(1) ? . . . .
S(3) I(2) Cu(2) N(3) 27(1) ? . . . .
S(3) I(2) Cu(2) C(1) 174(3) ? . . . .
C(1) I(2) Cu(2) S(1) 53(2) ? . . . .
C(1) I(2) Cu(2) S(3) -174(3) ? . . . .
C(1) I(2) Cu(2) N(1) 86(2) ? . . . .
C(1) I(2) Cu(2) N(3) -146(3) ? . . . .
Cu(2) I(2) S(1) C(1) 15.5(6) ? . . . .
Cu(2) I(2) S(1) C(2) -47.1(5) ? . . . .
S(2) I(2) S(1) Cu(2) -68.4(8) ? . . . .
S(2) I(2) S(1) C(1) -53.0(6) ? . . . .
S(2) I(2) S(1) C(2) -115.5(6) ? . . . .
S(3) I(2) S(1) Cu(2) 55(1) ? . . . .
S(3) I(2) S(1) C(1) 71(1) ? . . . .
S(3) I(2) S(1) C(2) 8(1) ? . . . .
C(1) I(2) S(1) Cu(2) -15.5(9) ? . . . .
C(1) I(2) S(1) C(2) -62.5(8) ? . . . .
Cu(2) I(2) S(2) C(1) -13.9(7) ? . . . .
Cu(2) I(2) S(2) C(12) -38.9(6) ? . . . .
S(1) I(2) S(2) C(1) 54.2(8) ? . . . .
S(1) I(2) S(2) C(12) 29.1(8) ? . . . .
S(3) I(2) S(2) C(1) -72(1) ? . . . .
S(3) I(2) S(2) C(12) -97(1) ? . . . .
C(1) I(2) S(2) C(12) -25.1(9) ? . . . .
Cu(2) I(2) S(3) C(1) -1.7(6) ? . . . .
Cu(2) I(2) S(3) C(7) -44.6(8) ? . . . .
S(1) I(2) S(3) Cu(2) -53(1) ? . . . .
S(1) I(2) S(3) C(1) -55.6(8) ? . . . .
S(1) I(2) S(3) C(7) -98(1) ? . . . .
S(2) I(2) S(3) Cu(2) 56.4(9) ? . . . .
S(2) I(2) S(3) C(1) 54.7(7) ? . . . .
S(2) I(2) S(3) C(7) 11(1) ? . . . .
C(1) I(2) S(3) Cu(2) 1.7(9) ? . . . .
C(1) I(2) S(3) C(7) -42(1) ? . . . .
Cu(2) I(2) C(1) Cu(1) 5.2(9) ? . . . .
Cu(2) I(2) C(1) S(1) -119(1) ? . . . .
Cu(2) I(2) C(1) S(2) 128(2) ? . . . .
Cu(2) I(2) C(1) S(3) 5(2) ? . . . .
S(1) I(2) C(1) Cu(1) 125(2) ? . . . .
S(1) I(2) C(1) Cu(2) 119(2) ? . . . .
S(1) I(2) C(1) S(2) -111.3(6) ? . . . .
S(1) I(2) C(1) S(3) 125.7(7) ? . . . .
S(2) I(2) C(1) Cu(1) -123(2) ? . . . .
S(2) I(2) C(1) Cu(2) -128(3) ? . . . .
S(2) I(2) C(1) S(1) 111.3(6) ? . . . .
S(2) I(2) C(1) S(3) -123.1(7) ? . . . .
S(3) I(2) C(1) Cu(1) 0(1) ? . . . .
S(3) I(2) C(1) Cu(2) -5(3) ? . . . .
S(3) I(2) C(1) S(1) -125.7(7) ? . . . .
S(3) I(2) C(1) S(2) 123.1(7) ? . . . .
I(1) Cu(1) Cu(2) S(1) 126(7) ? . . . .
I(1) Cu(1) Cu(2) S(3) -29(15) ? . . . .
I(1) Cu(1) Cu(2) N(1) 83(9) ? . . . .
I(1) Cu(1) Cu(2) N(3) -41(9) ? . . . .
I(1) Cu(1) Cu(2) C(1) -175(2) ? . . . .
I(1) Cu(1) Cu(2) C(17) 24(10) ? . . . .
S(6) Cu(1) Cu(2) S(1) -28(7) ? . . . .
S(6) Cu(1) Cu(2) S(3) 175(2) ? . . . .
S(6) Cu(1) Cu(2) N(1) -72(5) ? . . . .
S(6) Cu(1) Cu(2) N(3) 163(4) ? . . . .
S(6) Cu(1) Cu(2) C(1) 29(11) ? . . . .
S(6) Cu(1) Cu(2) C(17) -131(14) ? . . . .
N(1) Cu(1) Cu(2) S(1) 43(2) ? . . . .
N(1) Cu(1) Cu(2) S(3) -112(7) ? . . . .
N(1) Cu(1) Cu(2) N(3) -124.4(9) ? . . . .
N(1) Cu(1) Cu(2) C(1) 101(7) ? . . . .
N(1) Cu(1) Cu(2) C(17) -59(11) ? . . . .
N(2) Cu(1) Cu(2) S(1) -65(3) ? . . . .
N(2) Cu(1) Cu(2) S(3) 137(6) ? . . . .
N(2) Cu(1) Cu(2) N(1) -109.4(5) ? . . . .
N(2) Cu(1) Cu(2) N(3) 126.1(5) ? . . . .
N(2) Cu(1) Cu(2) C(1) -7(7) ? . . . .
N(2) Cu(1) Cu(2) C(17) -168(11) ? . . . .
N(3) Cu(1) Cu(2) S(1) 168(3) ? . . . .
N(3) Cu(1) Cu(2) S(3) 11(6) ? . . . .
N(3) Cu(1) Cu(2) N(1) 124.4(9) ? . . . .
N(3) Cu(1) Cu(2) C(1) -133(7) ? . . . .
N(3) Cu(1) Cu(2) C(17) 65(11) ? . . . .
C(1) Cu(1) Cu(2) S(1) -58(6) ? . . . .
C(1) Cu(1) Cu(2) S(3) 145(13) ? . . . .
C(1) Cu(1) Cu(2) N(1) -101(7) ? . . . .
C(1) Cu(1) Cu(2) N(3) 133(7) ? . . . .
C(1) Cu(1) Cu(2) C(17) -160(9) ? . . . .
C(17) Cu(1) Cu(2) S(1) 102(7) ? . . . .
C(17) Cu(1) Cu(2) S(3) -53(12) ? . . . .
C(17) Cu(1) Cu(2) N(1) 59(7) ? . . . .
C(17) Cu(1) Cu(2) N(3) -65(7) ? . . . .
C(17) Cu(1) Cu(2) C(1) 160(2) ? . . . .
I(1) Cu(1) S(6) C(16) 147(1) ? . . . .
I(1) Cu(1) S(6) C(17) -11(3) ? . . . .
I(1) Cu(1) S(6) H(16) 151.5 ? . . . .
Cu(2) Cu(1) S(6) I(1) 171.3(6) ? . . . .
Cu(2) Cu(1) S(6) C(16) -41(2) ? . . . .
Cu(2) Cu(1) S(6) C(17) 159(3) ? . . . .
Cu(2) Cu(1) S(6) H(16) -37.3 ? . . . .
N(1) Cu(1) S(6) I(1) 101.1(8) ? . . . .
N(1) Cu(1) S(6) C(16) -111.5(8) ? . . . .
N(1) Cu(1) S(6) C(17) 89(3) ? . . . .
N(1) Cu(1) S(6) H(16) -107.5 ? . . . .
N(2) Cu(1) S(6) I(1) -145(1) ? . . . .
N(2) Cu(1) S(6) C(16) 2.0(5) ? . . . .
N(2) Cu(1) S(6) C(17) -156(3) ? . . . .
N(2) Cu(1) S(6) H(16) 6.0 ? . . . .
N(3) Cu(1) S(6) I(1) -29(1) ? . . . .
N(3) Cu(1) S(6) C(16) 118.0(7) ? . . . .
N(3) Cu(1) S(6) C(17) -40(3) ? . . . .
N(3) Cu(1) S(6) H(16) 122.0 ? . . . .
C(1) Cu(1) S(6) I(1) -176.6(1) ? . . . .
C(1) Cu(1) S(6) C(16) -29(1) ? . . . .
C(1) Cu(1) S(6) C(17) 172(3) ? . . . .
C(1) Cu(1) S(6) H(16) -25.1 ? . . . .
C(17) Cu(1) S(6) I(1) 11.3(2) ? . . . .
C(17) Cu(1) S(6) C(16) 158(1) ? . . . .
C(17) Cu(1) S(6) H(16) 162.8 ? . . . .
I(1) Cu(1) N(1) Cu(2) -167(2) ? . . . .
I(1) Cu(1) N(1) C(2) 163.6(6) ? . . . .
I(1) Cu(1) N(1) C(6) -15.1(7) ? . . . .
Cu(2) Cu(1) N(1) C(2) -29.2(7) ? . . . .
Cu(2) Cu(1) N(1) C(6) 152.1(7) ? . . . .
S(6) Cu(1) N(1) Cu(2) 155(2) ? . . . .
S(6) Cu(1) N(1) C(2) 126.4(6) ? . . . .
S(6) Cu(1) N(1) C(6) -52.4(7) ? . . . .
N(2) Cu(1) N(1) Cu(2) 96(2) ? . . . .
N(2) Cu(1) N(1) C(2) 67.7(7) ? . . . .
N(2) Cu(1) N(1) C(6) -111.0(7) ? . . . .
N(3) Cu(1) N(1) Cu(2) -67(2) ? . . . .
N(3) Cu(1) N(1) C(2) -97.0(7) ? . . . .
N(3) Cu(1) N(1) C(6) 84.3(7) ? . . . .
C(1) Cu(1) N(1) Cu(2) 15(2) ? . . . .
C(1) Cu(1) N(1) C(2) -13.5(6) ? . . . .
C(1) Cu(1) N(1) C(6) 167.8(7) ? . . . .
C(17) Cu(1) N(1) Cu(2) -165(2) ? . . . .
C(17) Cu(1) N(1) C(2) 164.9(7) ? . . . .
C(17) Cu(1) N(1) C(6) -13.8(7) ? . . . .
I(1) Cu(1) N(2) C(12) 157.5(6) ? . . . .
I(1) Cu(1) N(2) C(16) -24.2(8) ? . . . .
Cu(2) Cu(1) N(2) C(12) -19.7(7) ? . . . .
Cu(2) Cu(1) N(2) C(16) 158.6(8) ? . . . .
S(6) Cu(1) N(2) C(12) 177.9(7) ? . . . .
S(6) Cu(1) N(2) C(16) -3.8(7) ? . . . .
N(1) Cu(1) N(2) C(12) -104.1(6) ? . . . .
N(1) Cu(1) N(2) C(16) 74.2(8) ? . . . .
N(3) Cu(1) N(2) C(12) 59.3(7) ? . . . .
N(3) Cu(1) N(2) C(16) -122.4(7) ? . . . .
C(1) Cu(1) N(2) C(12) -21.8(6) ? . . . .
C(1) Cu(1) N(2) C(16) 156.5(8) ? . . . .
C(17) Cu(1) N(2) C(12) 163.6(6) ? . . . .
C(17) Cu(1) N(2) C(16) -18.2(8) ? . . . .
I(1) Cu(1) N(3) Cu(2) 171(2) ? . . . .
I(1) Cu(1) N(3) C(7) 168.0(6) ? . . . .
I(1) Cu(1) N(3) C(11) -8.6(8) ? . . . .
Cu(2) Cu(1) N(3) C(7) -3.6(6) ? . . . .
Cu(2) Cu(1) N(3) C(11) 179.8(6) ? . . . .
S(6) Cu(1) N(3) Cu(2) -170(2) ? . . . .
S(6) Cu(1) N(3) C(7) -174.5(5) ? . . . .
S(6) Cu(1) N(3) C(11) 8.9(9) ? . . . .
N(1) Cu(1) N(3) Cu(2) 71(2) ? . . . .
N(1) Cu(1) N(3) C(7) 67.4(6) ? . . . .
N(1) Cu(1) N(3) C(11) -109.2(7) ? . . . .
N(2) Cu(1) N(3) Cu(2) -90(2) ? . . . .
N(2) Cu(1) N(3) C(7) -94.5(6) ? . . . .
N(2) Cu(1) N(3) C(11) 88.9(8) ? . . . .
C(1) Cu(1) N(3) Cu(2) -11(2) ? . . . .
C(1) Cu(1) N(3) C(7) -15.1(6) ? . . . .
C(1) Cu(1) N(3) C(11) 168.3(8) ? . . . .
C(17) Cu(1) N(3) Cu(2) 164(2) ? . . . .
C(17) Cu(1) N(3) C(7) 161.3(6) ? . . . .
C(17) Cu(1) N(3) C(11) -15.3(8) ? . . . .
Cu(2) Cu(1) C(1) I(2) -19(1) ? . . . .
Cu(2) Cu(1) C(1) S(1) 100(1) ? . . . .
Cu(2) Cu(1) C(1) S(2) -137(1) ? . . . .
Cu(2) Cu(1) C(1) S(3) -19.6(9) ? . . . .
S(6) Cu(1) C(1) I(2) -179(1) ? . . . .
S(6) Cu(1) C(1) S(1) -60.2(6) ? . . . .
S(6) Cu(1) C(1) S(2) 61.7(8) ? . . . .
S(6) Cu(1) C(1) S(3) 179.9(2) ? . . . .
N(1) Cu(1) C(1) I(2) -95(2) ? . . . .
N(1) Cu(1) C(1) S(1) 24.0(4) ? . . . .
N(1) Cu(1) C(1) S(2) 145.8(6) ? . . . .
N(1) Cu(1) C(1) S(3) -95.9(4) ? . . . .
N(2) Cu(1) C(1) I(2) 153(2) ? . . . .
N(2) Cu(1) C(1) S(1) -87.2(5) ? . . . .
N(2) Cu(1) C(1) S(2) 34.6(5) ? . . . .
N(2) Cu(1) C(1) S(3) 152.9(5) ? . . . .
N(3) Cu(1) C(1) I(2) 25(2) ? . . . .
N(3) Cu(1) C(1) S(1) 144.8(5) ? . . . .
N(3) Cu(1) C(1) S(2) -93.3(5) ? . . . .
N(3) Cu(1) C(1) S(3) 25.0(4) ? . . . .
Cu(2) Cu(1) C(17) I(1) 132(18) ? . . . .
Cu(2) Cu(1) C(17) S(4) -30(12) ? . . . .
Cu(2) Cu(1) C(17) S(5) 87(8) ? . . . .
Cu(2) Cu(1) C(17) S(6) -148(6) ? . . . .
S(6) Cu(1) C(17) I(1) -78(24) ? . . . .
S(6) Cu(1) C(17) S(4) 117(6) ? . . . .
S(6) Cu(1) C(17) S(5) -124(4) ? . . . .
N(1) Cu(1) C(17) I(1) -169(25) ? . . . .
N(1) Cu(1) C(17) S(4) 27(4) ? . . . .
N(1) Cu(1) C(17) S(5) 145(3) ? . . . .
N(1) Cu(1) C(17) S(6) -90(2) ? . . . .
N(2) Cu(1) C(17) I(1) -58(26) ? . . . .
N(2) Cu(1) C(17) S(4) 138(3) ? . . . .
N(2) Cu(1) C(17) S(5) -104(3) ? . . . .
N(2) Cu(1) C(17) S(6) 20(3) ? . . . .
N(3) Cu(1) C(17) I(1) 70(25) ? . . . .
N(3) Cu(1) C(17) S(4) -92(4) ? . . . .
N(3) Cu(1) C(17) S(5) 24(3) ? . . . .
N(3) Cu(1) C(17) S(6) 149(2) ? . . . .
I(2) Cu(2) S(1) C(1) -20(1) ? . . . .
I(2) Cu(2) S(1) C(2) 139(1) ? . . . .
Cu(1) Cu(2) S(1) I(2) 166(5) ? . . . .
Cu(1) Cu(2) S(1) C(1) 146(5) ? . . . .
Cu(1) Cu(2) S(1) C(2) -53(4) ? . . . .
S(3) Cu(2) S(1) I(2) -23.2(8) ? . . . .
S(3) Cu(2) S(1) C(1) -43(1) ? . . . .
S(3) Cu(2) S(1) C(2) 116(1) ? . . . .
N(1) Cu(2) S(1) I(2) -145(1) ? . . . .
N(1) Cu(2) S(1) C(1) -166(2) ? . . . .
N(1) Cu(2) S(1) C(2) -6(1) ? . . . .
N(3) Cu(2) S(1) I(2) -32(2) ? . . . .
N(3) Cu(2) S(1) C(1) -53(2) ? . . . .
N(3) Cu(2) S(1) C(2) 107(2) ? . . . .
C(1) Cu(2) S(1) I(2) 20(2) ? . . . .
C(1) Cu(2) S(1) C(2) 160(2) ? . . . .
C(17) Cu(2) S(1) I(2) -178(1) ? . . . .
C(17) Cu(2) S(1) C(1) 160(3) ? . . . .
C(17) Cu(2) S(1) C(2) -38(1) ? . . . .
I(2) Cu(2) S(3) C(1) 2(1) ? . . . .
I(2) Cu(2) S(3) C(7) 149(1) ? . . . .
Cu(1) Cu(2) S(3) I(2) -163(9) ? . . . .
Cu(1) Cu(2) S(3) C(1) -160(10) ? . . . .
Cu(1) Cu(2) S(3) C(7) -13(9) ? . . . .
S(1) Cu(2) S(3) I(2) 35.1(9) ? . . . .
S(1) Cu(2) S(3) C(1) 37(1) ? . . . .
S(1) Cu(2) S(3) C(7) -175(1) ? . . . .
N(1) Cu(2) S(3) I(2) 90(1) ? . . . .
N(1) Cu(2) S(3) C(1) 92(1) ? . . . .
N(1) Cu(2) S(3) C(7) -120(1) ? . . . .
N(3) Cu(2) S(3) I(2) -151(1) ? . . . .
N(3) Cu(2) S(3) C(1) -148(2) ? . . . .
N(3) Cu(2) S(3) C(7) -1(1) ? . . . .
C(1) Cu(2) S(3) I(2) -2(2) ? . . . .
C(1) Cu(2) S(3) C(7) 147(2) ? . . . .
C(17) Cu(2) S(3) I(2) 179(3) ? . . . .
C(17) Cu(2) S(3) C(1) -177(4) ? . . . .
C(17) Cu(2) S(3) C(7) -30(2) ? . . . .
I(2) Cu(2) N(1) Cu(1) -171(3) ? . . . .
I(2) Cu(2) N(1) C(2) -17(1) ? . . . .
I(2) Cu(2) N(1) C(6) 150(1) ? . . . .
Cu(1) Cu(2) N(1) C(2) 154(3) ? . . . .
Cu(1) Cu(2) N(1) C(6) -37(3) ? . . . .
S(1) Cu(2) N(1) Cu(1) -146(2) ? . . . .
S(1) Cu(2) N(1) C(2) 7(1) ? . . . .
S(1) Cu(2) N(1) C(6) 176(1) ? . . . .
S(3) Cu(2) N(1) Cu(1) 156(3) ? . . . .
S(3) Cu(2) N(1) C(2) -49(1) ? . . . .
S(3) Cu(2) N(1) C(6) 119(1) ? . . . .
N(3) Cu(2) N(1) Cu(1) 76(2) ? . . . .
N(3) Cu(2) N(1) C(2) -129(1) ? . . . .
N(3) Cu(2) N(1) C(6) 38(2) ? . . . .
C(1) Cu(2) N(1) Cu(1) -155(3) ? . . . .
C(1) Cu(2) N(1) C(2) -1(2) ? . . . .
C(1) Cu(2) N(1) C(6) 167(1) ? . . . .
C(17) Cu(2) N(1) Cu(1) 9(1) ? . . . .
C(17) Cu(2) N(1) C(2) 163(1) ? . . . .
C(17) Cu(2) N(1) C(6) -27(1) ? . . . .
I(2) Cu(2) N(3) Cu(1) 170(3) ? . . . .
I(2) Cu(2) N(3) C(7) -12(1) ? . . . .
I(2) Cu(2) N(3) C(11) 170(1) ? . . . .
Cu(1) Cu(2) N(3) C(7) 176(3) ? . . . .
Cu(1) Cu(2) N(3) C(11) 0(3) ? . . . .
S(1) Cu(2) N(3) Cu(1) -165(4) ? . . . .
S(1) Cu(2) N(3) C(7) 10(2) ? . . . .
S(1) Cu(2) N(3) C(11) -166(1) ? . . . .
S(3) Cu(2) N(3) Cu(1) -175(2) ? . . . .
S(3) Cu(2) N(3) C(7) 1(1) ? . . . .
S(3) Cu(2) N(3) C(11) -175(1) ? . . . .
N(1) Cu(2) N(3) Cu(1) -73(2) ? . . . .
N(1) Cu(2) N(3) C(7) 103(1) ? . . . .
N(1) Cu(2) N(3) C(11) -73(2) ? . . . .
C(1) Cu(2) N(3) Cu(1) 161(4) ? . . . .
C(1) Cu(2) N(3) C(7) -22(2) ? . . . .
C(1) Cu(2) N(3) C(11) 160(1) ? . . . .
C(17) Cu(2) N(3) Cu(1) -10(1) ? . . . .
C(17) Cu(2) N(3) C(7) 166(1) ? . . . .
C(17) Cu(2) N(3) C(11) -10(2) ? . . . .
I(2) Cu(2) C(1) S(1) 111(3) ? . . . .
I(2) Cu(2) C(1) S(2) -120(3) ? . . . .
I(2) Cu(2) C(1) S(3) -4(3) ? . . . .
Cu(1) Cu(2) C(1) I(2) 165(8) ? . . . .
Cu(1) Cu(2) C(1) S(1) -83(9) ? . . . .
Cu(1) Cu(2) C(1) S(2) 44(9) ? . . . .
Cu(1) Cu(2) C(1) S(3) 161(9) ? . . . .
S(1) Cu(2) C(1) I(2) -111(3) ? . . . .
S(1) Cu(2) C(1) S(2) 127(1) ? . . . .
S(1) Cu(2) C(1) S(3) -115(1) ? . . . .
S(3) Cu(2) C(1) I(2) 4(2) ? . . . .
S(3) Cu(2) C(1) S(1) 115(1) ? . . . .
S(3) Cu(2) C(1) S(2) -116(1) ? . . . .
N(1) Cu(2) C(1) I(2) -98(2) ? . . . .
N(1) Cu(2) C(1) S(1) 12(1) ? . . . .
N(1) Cu(2) C(1) S(2) 140(1) ? . . . .
N(1) Cu(2) C(1) S(3) -102(1) ? . . . .
N(3) Cu(2) C(1) I(2) 36(3) ? . . . .
N(3) Cu(2) C(1) S(1) 147(1) ? . . . .
N(3) Cu(2) C(1) S(2) -84(1) ? . . . .
N(3) Cu(2) C(1) S(3) 32(1) ? . . . .
C(17) Cu(2) C(1) I(2) 179(5) ? . . . .
C(17) Cu(2) C(1) S(1) -68(8) ? . . . .
C(17) Cu(2) C(1) S(2) 58(8) ? . . . .
C(17) Cu(2) C(1) S(3) 175(7) ? . . . .
Cu(1) Cu(2) C(17) I(1) -67(26) ? . . . .
Cu(1) Cu(2) C(17) S(4) 150(19) ? . . . .
Cu(1) Cu(2) C(17) S(5) -95(17) ? . . . .
Cu(1) Cu(2) C(17) S(6) 33(16) ? . . . .
S(1) Cu(2) C(17) I(1) -155(26) ? . . . .
S(1) Cu(2) C(17) S(4) 63(4) ? . . . .
S(1) Cu(2) C(17) S(5) 177(2) ? . . . .
S(1) Cu(2) C(17) S(6) -54(3) ? . . . .
S(3) Cu(2) C(17) I(1) 73(27) ? . . . .
S(3) Cu(2) C(17) S(4) -68(5) ? . . . .
S(3) Cu(2) C(17) S(5) 46(5) ? . . . .
S(3) Cu(2) C(17) S(6) 174(2) ? . . . .
N(1) Cu(2) C(17) I(1) 173(15) ? . . . .
N(1) Cu(2) C(17) S(4) 32(3) ? . . . .
N(1) Cu(2) C(17) S(5) 146(3) ? . . . .
N(1) Cu(2) C(17) S(6) -85(3) ? . . . .
N(3) Cu(2) C(17) I(1) 45(27) ? . . . .
N(3) Cu(2) C(17) S(4) -96(3) ? . . . .
N(3) Cu(2) C(17) S(5) 18(2) ? . . . .
N(3) Cu(2) C(17) S(6) 146(3) ? . . . .
C(1) Cu(2) C(17) I(1) -100(32) ? . . . .
C(1) Cu(2) C(17) S(4) 118(10) ? . . . .
C(1) Cu(2) C(17) S(5) -127(11) ? . . . .
C(1) Cu(2) C(17) S(6) 0(11) ? . . . .
I(2) S(1) C(1) Cu(1) -158.5(8) ? . . . .
I(2) S(1) C(1) Cu(2) -149(1) ? . . . .
I(2) S(1) C(1) S(2) 79.9(5) ? . . . .
I(2) S(1) C(1) S(3) -37.1(3) ? . . . .
Cu(2) S(1) C(1) I(2) 149(1) ? . . . .
Cu(2) S(1) C(1) Cu(1) -9.2(2) ? . . . .
Cu(2) S(1) C(1) S(2) -130(1) ? . . . .
Cu(2) S(1) C(1) S(3) 112.2(8) ? . . . .
C(2) S(1) C(1) I(2) 130.1(6) ? . . . .
C(2) S(1) C(1) Cu(1) -28.4(5) ? . . . .
C(2) S(1) C(1) Cu(2) -19(1) ? . . . .
C(2) S(1) C(1) S(2) -150.0(4) ? . . . .
C(2) S(1) C(1) S(3) 92.9(4) ? . . . .
I(2) S(1) C(2) N(1) 52.9(8) ? . . . .
I(2) S(1) C(2) C(3) -131.8(7) ? . . . .
Cu(2) S(1) C(2) N(1) 10.1(6) ? . . . .
Cu(2) S(1) C(2) C(3) -174.6(9) ? . . . .
C(1) S(1) C(2) N(1) 19.3(8) ? . . . .
C(1) S(1) C(2) C(3) -165.4(8) ? . . . .
I(2) S(2) C(1) Cu(1) 158(1) ? . . . .
I(2) S(2) C(1) Cu(2) 152(1) ? . . . .
I(2) S(2) C(1) S(1) -78.7(5) ? . . . .
I(2) S(2) C(1) S(3) 38.5(3) ? . . . .
C(12) S(2) C(1) I(2) 162.1(7) ? . . . .
C(12) S(2) C(1) Cu(1) -39.5(6) ? . . . .
C(12) S(2) C(1) Cu(2) -45(1) ? . . . .
C(12) S(2) C(1) S(1) 83.5(5) ? . . . .
C(12) S(2) C(1) S(3) -159.4(4) ? . . . .
I(2) S(2) C(12) N(2) 39.3(9) ? . . . .
I(2) S(2) C(12) C(13) -141.8(6) ? . . . .
C(1) S(2) C(12) N(2) 24.1(7) ? . . . .
C(1) S(2) C(12) C(13) -156.9(7) ? . . . .
I(2) S(3) C(1) Cu(1) 179.8(5) ? . . . .
I(2) S(3) C(1) Cu(2) 176(1) ? . . . .
I(2) S(3) C(1) S(1) 57.6(4) ? . . . .
I(2) S(3) C(1) S(2) -60.9(4) ? . . . .
Cu(2) S(3) C(1) I(2) -176(1) ? . . . .
Cu(2) S(3) C(1) Cu(1) 2.9(2) ? . . . .
Cu(2) S(3) C(1) S(1) -119.3(8) ? . . . .
Cu(2) S(3) C(1) S(2) 122.3(8) ? . . . .
C(7) S(3) C(1) I(2) 151.7(7) ? . . . .
C(7) S(3) C(1) Cu(1) -28.5(5) ? . . . .
C(7) S(3) C(1) Cu(2) -31(1) ? . . . .
C(7) S(3) C(1) S(1) -150.7(4) ? . . . .
C(7) S(3) C(1) S(2) 90.8(4) ? . . . .
I(2) S(3) C(7) N(3) 47(1) ? . . . .
I(2) S(3) C(7) C(8) -134.4(8) ? . . . .
Cu(2) S(3) C(7) N(3) 2.2(6) ? . . . .
Cu(2) S(3) C(7) C(8) -179.8(7) ? . . . .
C(1) S(3) C(7) N(3) 18.8(8) ? . . . .
C(1) S(3) C(7) C(8) -163.1(8) ? . . . .
I(1) S(4) C(6) N(1) 55(2) ? . . . .
I(1) S(4) C(6) C(5) -129(2) ? . . . .
I(1) S(4) C(6) H(6) -112.5 ? . . . .
C(17) S(4) C(6) N(1) 22(1) ? . . . .
C(17) S(4) C(6) C(5) -162(1) ? . . . .
C(17) S(4) C(6) H(6) -145.5 ? . . . .
H(6) S(4) C(6) N(1) 168.1 ? . . . .
H(6) S(4) C(6) C(5) -17.3 ? . . . .
I(1) S(4) C(17) Cu(1) 175(1) ? . . . .
I(1) S(4) C(17) Cu(2) 172(5) ? . . . .
I(1) S(4) C(17) S(5) 53(2) ? . . . .
I(1) S(4) C(17) S(6) -62(2) ? . . . .
C(6) S(4) C(17) I(1) 145(2) ? . . . .
C(6) S(4) C(17) Cu(1) -39(5) ? . . . .
C(6) S(4) C(17) Cu(2) -42(4) ? . . . .
C(6) S(4) C(17) S(5) -161(2) ? . . . .
C(6) S(4) C(17) S(6) 82(2) ? . . . .
H(6) S(4) C(17) I(1) 129.6 ? . . . .
H(6) S(4) C(17) Cu(1) -54.5 ? . . . .
H(6) S(4) C(17) Cu(2) -57.5 ? . . . .
H(6) S(4) C(17) S(5) -177.2 ? . . . .
H(6) S(4) C(17) S(6) 67.0 ? . . . .
I(1) S(4) H(6) C(6) 93.9 ? . . . .
C(17) S(4) H(6) C(6) 41.5 ? . . . .
I(1) S(5) C(11) N(3) 39(5) ? . . . .
I(1) S(5) C(11) C(10) -141(4) ? . . . .
I(1) S(5) C(11) H(11) -139.8 ? . . . .
C(17) S(5) C(11) N(3) 15(2) ? . . . .
C(17) S(5) C(11) C(10) -165(2) ? . . . .
C(17) S(5) C(11) H(11) -163.7 ? . . . .
H(11) S(5) C(11) N(3) 179.0 ? . . . .
H(11) S(5) C(11) C(10) -1.5 ? . . . .
I(1) S(5) C(17) Cu(1) 167(4) ? . . . .
I(1) S(5) C(17) Cu(2) 173(4) ? . . . .
I(1) S(5) C(17) S(4) -68(3) ? . . . .
I(1) S(5) C(17) S(6) 42(3) ? . . . .
C(11) S(5) C(17) I(1) 162(3) ? . . . .
C(11) S(5) C(17) Cu(1) -29(4) ? . . . .
C(11) S(5) C(17) Cu(2) -23(3) ? . . . .
C(11) S(5) C(17) S(4) 93(3) ? . . . .
C(11) S(5) C(17) S(6) -154(2) ? . . . .
H(11) S(5) C(17) I(1) 156.7 ? . . . .
H(11) S(5) C(17) Cu(1) -35.5 ? . . . .
H(11) S(5) C(17) Cu(2) -29.5 ? . . . .
H(11) S(5) C(17) S(4) 87.7 ? . . . .
H(11) S(5) C(17) S(6) -160.6 ? . . . .
I(1) S(5) H(11) C(11) 72.3 ? . . . .
C(17) S(5) H(11) C(11) 18.9 ? . . . .
I(1) S(6) C(16) N(2) 51(2) ? . . . .
I(1) S(6) C(16) C(15) -121(2) ? . . . .
I(1) S(6) C(16) H(16) -136.6 ? . . . .
Cu(1) S(6) C(16) N(2) -2(1) ? . . . .
Cu(1) S(6) C(16) C(15) -175(1) ? . . . .
Cu(1) S(6) C(16) H(16) 168.6 ? . . . .
C(17) S(6) C(16) N(2) 8(1) ? . . . .
C(17) S(6) C(16) C(15) -164(1) ? . . . .
C(17) S(6) C(16) H(16) 179.9 ? . . . .
H(16) S(6) C(16) N(2) -171.4 ? . . . .
H(16) S(6) C(16) C(15) 15.6 ? . . . .
I(1) S(6) C(17) Cu(1) -164(4) ? . . . .
I(1) S(6) C(17) Cu(2) -167(4) ? . . . .
I(1) S(6) C(17) S(4) 72(2) ? . . . .
I(1) S(6) C(17) S(5) -38(2) ? . . . .
Cu(1) S(6) C(17) I(1) 164(4) ? . . . .
Cu(1) S(6) C(17) Cu(2) -3(1) ? . . . .
Cu(1) S(6) C(17) S(4) -123(5) ? . . . .
Cu(1) S(6) C(17) S(5) 125(4) ? . . . .
C(16) S(6) C(17) I(1) 141(2) ? . . . .
C(16) S(6) C(17) Cu(1) -22(4) ? . . . .
C(16) S(6) C(17) Cu(2) -25(3) ? . . . .
C(16) S(6) C(17) S(4) -145(2) ? . . . .
C(16) S(6) C(17) S(5) 103(2) ? . . . .
H(16) S(6) C(17) I(1) 141.9 ? . . . .
H(16) S(6) C(17) Cu(1) -22.6 ? . . . .
H(16) S(6) C(17) Cu(2) -25.8 ? . . . .
H(16) S(6) C(17) S(4) -145.7 ? . . . .
H(16) S(6) C(17) S(5) 103.2 ? . . . .
I(1) S(6) H(16) C(16) 69.5 ? . . . .
Cu(1) S(6) H(16) C(16) -11.6 ? . . . .
C(17) S(6) H(16) C(16) -0.1 ? . . . .
Cu(1) N(1) C(2) S(1) -2(1) ? . . . .
Cu(1) N(1) C(2) C(3) -177.8(8) ? . . . .
Cu(2) N(1) C(2) S(1) -12.1(8) ? . . . .
Cu(2) N(1) C(2) C(3) 172.7(8) ? . . . .
C(6) N(1) C(2) S(1) 176.2(6) ? . . . .
C(6) N(1) C(2) C(3) 1(1) ? . . . .
Cu(1) N(1) C(6) S(4) -7(1) ? . . . .
Cu(1) N(1) C(6) C(5) 176.8(8) ? . . . .
Cu(1) N(1) C(6) H(6) -1.7 ? . . . .
Cu(2) N(1) C(6) S(4) 6(1) ? . . . .
Cu(2) N(1) C(6) C(5) -169.1(9) ? . . . .
Cu(2) N(1) C(6) H(6) 12.5 ? . . . .
C(2) N(1) C(6) S(4) 174(1) ? . . . .
C(2) N(1) C(6) C(5) -1(1) ? . . . .
C(2) N(1) C(6) H(6) 179.6 ? . . . .
Cu(1) N(2) C(12) S(2) 0.5(9) ? . . . .
Cu(1) N(2) C(12) C(13) -178.5(7) ? . . . .
C(16) N(2) C(12) S(2) -178.0(6) ? . . . .
C(16) N(2) C(12) C(13) 3(1) ? . . . .
Cu(1) N(2) C(16) S(6) 4(1) ? . . . .
Cu(1) N(2) C(16) C(15) 179.6(8) ? . . . .
Cu(1) N(2) C(16) H(16) -0.4 ? . . . .
C(12) N(2) C(16) S(6) -177(1) ? . . . .
C(12) N(2) C(16) C(15) -2(1) ? . . . .
C(12) N(2) C(16) H(16) 177.9 ? . . . .
Cu(1) N(3) C(7) S(3) -1.3(9) ? . . . .
Cu(1) N(3) C(7) C(8) -179.3(8) ? . . . .
Cu(2) N(3) C(7) S(3) -2.5(7) ? . . . .
Cu(2) N(3) C(7) C(8) 179.5(9) ? . . . .
C(11) N(3) C(7) S(3) 175.5(6) ? . . . .
C(11) N(3) C(7) C(8) -2(1) ? . . . .
Cu(1) N(3) C(11) S(5) -1(1) ? . . . .
Cu(1) N(3) C(11) C(10) 178.4(8) ? . . . .
Cu(1) N(3) C(11) H(11) -1.4 ? . . . .
Cu(2) N(3) C(11) S(5) -1(1) ? . . . .
Cu(2) N(3) C(11) C(10) 178.5(9) ? . . . .
Cu(2) N(3) C(11) H(11) -1.3 ? . . . .
C(7) N(3) C(11) S(5) -178(1) ? . . . .
C(7) N(3) C(11) C(10) 1(1) ? . . . .
C(7) N(3) C(11) H(11) -177.8 ? . . . .
S(1) C(2) C(3) C(4) -173.4(8) ? . . . .
S(1) C(2) C(3) H(3) 7.0 ? . . . .
N(1) C(2) C(3) C(4) 1(1) ? . . . .
N(1) C(2) C(3) H(3) -177.9 ? . . . .
C(2) C(3) C(4) C(5) -3(1) ? . . . .
C(2) C(3) C(4) H(4) 173.5 ? . . . .
H(3) C(3) C(4) C(5) 175.9 ? . . . .
H(3) C(3) C(4) H(4) -6.9 ? . . . .
C(3) C(4) C(5) C(6) 2(1) ? . . . .
C(3) C(4) C(5) H(5) -174.2 ? . . . .
H(4) C(4) C(5) C(6) -174.4 ? . . . .
H(4) C(4) C(5) H(5) 8.5 ? . . . .
C(4) C(5) C(6) S(4) -173(1) ? . . . .
C(4) C(5) C(6) N(1) 0(1) ? . . . .
C(4) C(5) C(6) H(6) 178.4 ? . . . .
H(5) C(5) C(6) S(4) 3.6 ? . . . .
H(5) C(5) C(6) N(1) 177.1 ? . . . .
H(5) C(5) C(6) H(6) -4.5 ? . . . .
N(1) C(6) H(6) S(4) -13.4 ? . . . .
C(5) C(6) H(6) S(4) 168.1 ? . . . .
S(3) C(7) C(8) C(9) -175.7(9) ? . . . .
S(3) C(7) C(8) H(8) 3.9 ? . . . .
N(3) C(7) C(8) C(9) 2(1) ? . . . .
N(3) C(7) C(8) H(8) -178.0 ? . . . .
C(7) C(8) C(9) C(10) -1(1) ? . . . .
C(7) C(8) C(9) H(9) 178.3 ? . . . .
H(8) C(8) C(9) C(10) 178.8 ? . . . .
H(8) C(8) C(9) H(9) -1.4 ? . . . .
C(8) C(9) C(10) C(11) 0(1) ? . . . .
C(8) C(9) C(10) H(10) -178.8 ? . . . .
H(9) C(9) C(10) C(11) -178.8 ? . . . .
H(9) C(9) C(10) H(10) 1.4 ? . . . .
C(9) C(10) C(11) S(5) 179(2) ? . . . .
C(9) C(10) C(11) N(3) -1(1) ? . . . .
C(9) C(10) C(11) H(11) 178.6 ? . . . .
H(10) C(10) C(11) S(5) -0.9 ? . . . .
H(10) C(10) C(11) N(3) 178.6 ? . . . .
H(10) C(10) C(11) H(11) -1.6 ? . . . .
N(3) C(11) H(11) S(5) -1.2 ? . . . .
C(10) C(11) H(11) S(5) 179.0 ? . . . .
S(2) C(12) C(13) C(14) 179.7(8) ? . . . .
S(2) C(12) C(13) H(13) -0.9 ? . . . .
N(2) C(12) C(13) C(14) -1(1) ? . . . .
N(2) C(12) C(13) H(13) 178.0 ? . . . .
C(12) C(13) C(14) C(15) -1(1) ? . . . .
C(12) C(13) C(14) H(14) 179.5 ? . . . .
H(13) C(13) C(14) C(15) 179.3 ? . . . .
H(13) C(13) C(14) H(14) 0.2 ? . . . .
C(13) C(14) C(15) C(16) 2(1) ? . . . .
C(13) C(14) C(15) H(15) -177.9 ? . . . .
H(14) C(14) C(15) C(16) -178.6 ? . . . .
H(14) C(14) C(15) H(15) 1.2 ? . . . .
C(14) C(15) C(16) S(6) 171(1) ? . . . .
C(14) C(15) C(16) N(2) 0(1) ? . . . .
C(14) C(15) C(16) H(16) 179.5 ? . . . .
H(15) C(15) C(16) S(6) -8.8 ? . . . .
H(15) C(15) C(16) N(2) 179.6 ? . . . .
H(15) C(15) C(16) H(16) -0.4 ? . . . .
N(2) C(16) H(16) S(6) 9.7 ? . . . .
C(15) C(16) H(16) S(6) -170.3 ? . . . .
